data_4505403
loop_
_publ_author_name
'Hosokawa, Toshihito'
'Datta, Sharmistha'
'Sheth, Agam R.'
'Brooks, Neil R.'
'Young, Jr., Victor G.'
'Grant, David J. W.'

_publ_section_title
;
 Isostructurality among Five Solvates of Phenylbutazone
;
_journal_issue 6
_journal_name_full 'Crystal Growth &amp; Design'
_journal_page_first 1195
_journal_page_last 1201
_journal_paper_doi 10.1021/cg049923m
_journal_volume 4
_journal_year 2004
_chemical_formula_moiety 'C19 H20 N2 O2, C0.5 Cl2'
_chemical_formula_sum 'C19.5 H20 Cl2 N2 O2'
_chemical_formula_weight 385.27
_chemical_name_common 02102
_chemical_name_systematic ?
_space_group_IT_number 15
_symmetry_cell_setting monoclinic
_symmetry_space_group_name_Hall '-C 2yc'
_symmetry_space_group_name_H-M 'C 1 2/c 1'
_atom_sites_solution_hydrogens geom
_atom_sites_solution_primary direct
_atom_sites_solution_secondary 'difference Fourier synthesis'
_audit_creation_method SHELXL-97
_cell_angle_alpha 90.00
_cell_angle_beta 99.117(4)
_cell_angle_gamma 90.00
_cell_formula_units_Z 8
_cell_length_a 25.263(5)
_cell_length_b 5.6455(11)
_cell_length_c 27.459(5)
_cell_measurement_reflns_used 1876
_cell_measurement_temperature 173(2)
_cell_measurement_theta_max 23.30
_cell_measurement_theta_min 2.39
_cell_volume 3866.8(13)
_computing_cell_refinement 'Bruker SMART'
_computing_data_collection 'Bruker SMART'
_computing_data_reduction 'Bruker SAINT'
_computing_molecular_graphics 'Bruker SHELXTL'
_computing_publication_material 'Bruker SHELXTL'
_computing_structure_refinement SHELXL-97
_computing_structure_solution SIR92
_diffrn_ambient_temperature 173(2)
_diffrn_measured_fraction_theta_full 0.994
_diffrn_measured_fraction_theta_max 0.994
_diffrn_measurement_device_type 'Bruker CCD area detector'
_diffrn_measurement_method 'phi and omega scans'
_diffrn_radiation_monochromator graphite
_diffrn_radiation_source 'fine-focus sealed tube'
_diffrn_radiation_type MoK\a
_diffrn_radiation_wavelength 0.71073
_diffrn_reflns_av_R_equivalents 0.040
_diffrn_reflns_av_sigmaI/netI 0.0504
_diffrn_reflns_limit_h_max 29
_diffrn_reflns_limit_h_min -29
_diffrn_reflns_limit_k_max 6
_diffrn_reflns_limit_k_min -6
_diffrn_reflns_limit_l_max 32
_diffrn_reflns_limit_l_min -32
_diffrn_reflns_number 9287
_diffrn_reflns_theta_full 25.06
_diffrn_reflns_theta_max 25.06
_diffrn_reflns_theta_min 1.50
_diffrn_standards_decay_% none
_diffrn_standards_number 0
_exptl_absorpt_coefficient_mu 0.351
_exptl_absorpt_correction_T_max 0.856
_exptl_absorpt_correction_T_min 0.733
_exptl_absorpt_correction_type multi-scan
_exptl_absorpt_process_details 'SADABS 2.03 (Sheldrick, 2000)'
_exptl_crystal_colour colourless
_exptl_crystal_density_diffrn 1.324
_exptl_crystal_density_meas ?
_exptl_crystal_density_method 'not measured'
_exptl_crystal_description plate
_exptl_crystal_F_000 1608
_exptl_crystal_size_max 0.20
_exptl_crystal_size_mid 0.10
_exptl_crystal_size_min 0.04
_refine_diff_density_max 0.245
_refine_diff_density_min -0.214
_refine_diff_density_rms 0.040
_refine_ls_extinction_method none
_refine_ls_goodness_of_fit_ref 1.012
_refine_ls_hydrogen_treatment constr
_refine_ls_matrix_type full
_refine_ls_number_parameters 253
_refine_ls_number_reflns 3419
_refine_ls_number_restraints 21
_refine_ls_restrained_S_all 1.011
_refine_ls_R_factor_all 0.0851
_refine_ls_R_factor_gt 0.0452
_refine_ls_shift/su_max 0.001
_refine_ls_shift/su_mean 0.000
_refine_ls_structure_factor_coef Fsqd
_refine_ls_weighting_details 'calc w=1/[\s^2^(Fo^2^)+(0.0415P)^2^+3.959P] where P=(Fo^2^+2Fc^2^)/3'
_refine_ls_weighting_scheme calc
_refine_ls_wR_factor_gt 0.1003
_refine_ls_wR_factor_ref 0.1200
_reflns_number_gt 2176
_reflns_number_total 3419
_reflns_threshold_expression >2sigma(I)
_cod_data_source_file cg049923msi20040224_102422.cif
_cod_data_source_block 02102
_cod_depositor_comments
;
The following automatic conversions were performed:

'_symmetry_cell_setting' value 'Monoclinic' changed to 'monoclinic'
according to /home/saulius/struct/CIF-dictionaries/cif_core.dic
dictionary named 'cif_core.dic' version 2.4.1 from 2010-06-29.

Automatic conversion script
Id: cif_fix_values 1715 2011-07-08 13:25:40Z adriana 

The following automatic conversions were performed:

'_exptl_crystal_density_meas' value 'not measured' was changed to '?'
- the value is perceived as not measured.

Automatic conversion script
Id: cif_fix_values 3008 2015-01-20 13:52:24Z robertas 

The following automatic conversions were performed:

'_atom_sites_solution_primary' value 'direct methods' was changed to
'direct'.

'_atom_sites_solution_hydrogens' value 'placed geometrically' was
changed to 'geom'.

Automatic conversion script
Id: cif_fix_values 6452 2018-10-05 10:23:21Z andrius 
;
_cod_original_sg_symbol_H-M C2/c
_cod_original_formula_sum 'C19.50 H20 Cl2 N2 O2'
_cod_database_code 4505403

loop_
_symmetry_equiv_pos_as_xyz
'x, y, z'
'-x, y, -z+1/2'
'x+1/2, y+1/2, z'
'-x+1/2, y+1/2, -z+1/2'
'-x, -y, -z'
'x, -y, z-1/2'
'-x+1/2, -y+1/2, -z'
'x+1/2, -y+1/2, z-1/2'

loop_
_atom_site_label
_atom_site_type_symbol
_atom_site_fract_x
_atom_site_fract_y
_atom_site_fract_z
_atom_site_U_iso_or_equiv
_atom_site_adp_type
_atom_site_occupancy
_atom_site_symmetry_multiplicity
_atom_site_calc_flag
_atom_site_refinement_flags
_atom_site_disorder_assembly
_atom_site_disorder_group
O1 O 0.86216(7) -0.1381(3) 0.62002(6) 0.0457(5) Uani 1 1 d . . .
O2 O 0.78766(7) 0.4675(3) 0.51264(6) 0.0478(5) Uani 1 1 d . . .
N1 N 0.77816(7) 0.3411(3) 0.59061(7) 0.0342(5) Uani 1 1 d . . .
N2 N 0.79759(8) 0.1462(3) 0.62162(6) 0.0335(5) Uani 1 1 d . . .
C1 C 0.83413(10) 0.0171(4) 0.59954(9) 0.0352(6) Uani 1 1 d . . .
C2 C 0.83318(9) 0.1128(4) 0.54819(8) 0.0362(6) Uani 1 1 d . . .
H2A H 0.8145 -0.0054 0.5243 0.043 Uiso 1 1 calc R . .
C3 C 0.79851(9) 0.3287(5) 0.54657(9) 0.0377(6) Uani 1 1 d . . .
C4 C 0.88851(10) 0.1571(5) 0.53509(9) 0.0445(7) Uani 1 1 d . . .
H4A H 0.8847 0.2190 0.5010 0.053 Uiso 1 1 calc R . .
H4B H 0.9082 0.0052 0.5362 0.053 Uiso 1 1 calc R . .
C5 C 0.92110(10) 0.3343(6) 0.57035(11) 0.0572(8) Uani 1 1 d . . .
H5A H 0.8991 0.4773 0.5731 0.069 Uiso 1 1 calc R . .
H5B H 0.9295 0.2621 0.6035 0.069 Uiso 1 1 calc R . .
C6 C 0.97154(13) 0.4049(8) 0.55367(14) 0.0901(12) Uani 1 1 d . . .
H6A H 0.9631 0.4797 0.5207 0.108 Uiso 1 1 calc R . .
H6B H 0.9932 0.2616 0.5503 0.108 Uiso 1 1 calc R . .
C7 C 1.00436(15) 0.5766(8) 0.58889(17) 0.1106(15) Uani 1 1 d . . .
H7A H 1.0373 0.6178 0.5762 0.166 Uiso 1 1 calc R . .
H7B H 1.0136 0.5023 0.6214 0.166 Uiso 1 1 calc R . .
H7C H 0.9834 0.7205 0.5918 0.166 Uiso 1 1 calc R . .
C8 C 0.72569(9) 0.4257(4) 0.59411(8) 0.0325(5) Uani 1 1 d . . .
C9 C 0.69111(9) 0.2910(4) 0.61738(8) 0.0368(6) Uani 1 1 d . . .
H9A H 0.7027 0.1441 0.6323 0.044 Uiso 1 1 calc R . .
C10 C 0.64004(10) 0.3712(5) 0.61874(9) 0.0437(6) Uani 1 1 d . . .
H10A H 0.6166 0.2800 0.6352 0.052 Uiso 1 1 calc R . .
C11 C 0.62217(11) 0.5829(5) 0.59654(9) 0.0481(7) Uani 1 1 d . . .
H11A H 0.5865 0.6356 0.5970 0.058 Uiso 1 1 calc R . .
C12 C 0.65695(11) 0.7162(5) 0.57376(9) 0.0458(7) Uani 1 1 d . . .
H12A H 0.6450 0.8617 0.5584 0.055 Uiso 1 1 calc R . .
C13 C 0.70875(10) 0.6412(4) 0.57289(8) 0.0391(6) Uani 1 1 d . . .
H13A H 0.7327 0.7364 0.5579 0.047 Uiso 1 1 calc R . .
C14 C 0.80801(9) 0.1926(4) 0.67380(8) 0.0323(5) Uani 1 1 d . . .
C15 C 0.79354(9) 0.0219(4) 0.70515(9) 0.0368(6) Uani 1 1 d . . .
H15A H 0.7764 -0.1196 0.6923 0.044 Uiso 1 1 calc R . .
C16 C 0.80439(10) 0.0595(5) 0.75555(9) 0.0430(6) Uani 1 1 d . . .
H16A H 0.7944 -0.0562 0.7775 0.052 Uiso 1 1 calc R . .
C17 C 0.82970(10) 0.2644(5) 0.77392(9) 0.0455(7) Uani 1 1 d . . .
H17A H 0.8375 0.2887 0.8085 0.055 Uiso 1 1 calc R . .
C18 C 0.84365(10) 0.4339(5) 0.74221(9) 0.0439(7) Uani 1 1 d . . .
H18A H 0.8607 0.5756 0.7552 0.053 Uiso 1 1 calc R . .
C19 C 0.83314(9) 0.4000(4) 0.69152(9) 0.0368(6) Uani 1 1 d . . .
H19A H 0.8430 0.5162 0.6696 0.044 Uiso 1 1 calc R . .
C20 C 0.9975(3) 0.8845(7) 0.7581(2) 0.056(2) Uani 0.50 1 d PD A -1
Cl1 Cl 1.05576(6) 1.0107(3) 0.74308(9) 0.0874(6) Uani 0.50 1 d PD A -1
Cl2 Cl 1.00791(10) 0.5844(3) 0.77147(7) 0.0924(7) Uani 0.50 1 d PD A -1
Cl3 Cl 0.97920(9) 1.0262(4) 0.80970(7) 0.0957(6) Uani 0.50 1 d PD A -1
Cl4 Cl 0.94509(7) 0.9196(4) 0.70904(7) 0.0843(6) Uani 0.50 1 d PD A -1

loop_
_atom_site_aniso_label
_atom_site_aniso_U_11
_atom_site_aniso_U_22
_atom_site_aniso_U_33
_atom_site_aniso_U_23
_atom_site_aniso_U_13
_atom_site_aniso_U_12
O1 0.0580(11) 0.0410(11) 0.0393(10) 0.0066(8) 0.0110(8) 0.0110(9)
O2 0.0494(11) 0.0588(12) 0.0346(10) 0.0205(9) 0.0048(8) 0.0033(9)
N1 0.0400(11) 0.0333(11) 0.0282(10) 0.0086(9) 0.0026(8) 0.0023(9)
N2 0.0430(11) 0.0301(11) 0.0265(10) 0.0065(9) 0.0030(8) 0.0032(9)
C1 0.0398(13) 0.0319(14) 0.0326(13) -0.0011(11) 0.0016(11) -0.0006(12)
C2 0.0413(14) 0.0395(15) 0.0272(13) -0.0007(11) 0.0034(10) -0.0024(11)
C3 0.0369(13) 0.0465(16) 0.0283(13) 0.0032(12) 0.0006(10) -0.0073(12)
C4 0.0442(15) 0.0529(17) 0.0366(14) 0.0054(13) 0.0070(11) -0.0002(13)
C5 0.0439(16) 0.064(2) 0.0629(18) 0.0014(16) 0.0065(14) -0.0035(15)
C6 0.057(2) 0.111(3) 0.103(3) -0.007(2) 0.014(2) -0.025(2)
C7 0.071(2) 0.103(3) 0.149(4) -0.012(3) -0.009(3) -0.035(2)
C8 0.0348(13) 0.0326(13) 0.0280(12) -0.0027(10) -0.0016(10) 0.0008(11)
C9 0.0404(14) 0.0346(14) 0.0340(13) -0.0014(11) 0.0017(11) -0.0014(11)
C10 0.0411(15) 0.0521(17) 0.0372(14) -0.0068(13) 0.0042(11) -0.0039(13)
C11 0.0437(15) 0.0538(18) 0.0443(16) -0.0119(14) -0.0014(12) 0.0100(14)
C12 0.0543(17) 0.0369(15) 0.0411(15) -0.0062(12) -0.0086(13) 0.0101(13)
C13 0.0494(16) 0.0330(14) 0.0315(13) -0.0002(11) -0.0041(11) -0.0014(12)
C14 0.0354(13) 0.0320(13) 0.0290(12) 0.0048(11) 0.0033(10) 0.0054(11)
C15 0.0439(14) 0.0305(14) 0.0365(14) 0.0094(11) 0.0081(11) 0.0002(11)
C16 0.0511(16) 0.0435(16) 0.0359(15) 0.0126(12) 0.0119(12) 0.0082(13)
C17 0.0549(16) 0.0504(18) 0.0305(14) 0.0016(13) 0.0049(12) 0.0183(14)
C18 0.0534(16) 0.0361(15) 0.0391(15) -0.0032(12) -0.0024(12) 0.0058(12)
C19 0.0418(14) 0.0321(14) 0.0360(14) 0.0066(11) 0.0050(11) 0.0000(11)
C20 0.046(3) 0.041(3) 0.079(6) 0.004(4) 0.007(3) -0.001(4)
Cl1 0.0477(9) 0.0665(12) 0.149(2) 0.0111(12) 0.0190(11) -0.0091(8)
Cl2 0.1122(16) 0.0398(9) 0.1265(19) 0.0104(9) 0.0228(16) 0.0054(10)
Cl3 0.1332(18) 0.0824(14) 0.0741(12) -0.0010(10) 0.0240(12) 0.0173(13)
Cl4 0.0610(10) 0.1103(16) 0.0753(12) 0.0157(11) -0.0085(9) -0.0042(10)

loop_
_atom_type_symbol
_atom_type_description
_atom_type_scat_dispersion_real
_atom_type_scat_dispersion_imag
_atom_type_scat_source
C C 0.0033 0.0016 'International Tables Vol C Tables 4.2.6.8 and 6.1.1.4'
H H 0.0000 0.0000 'International Tables Vol C Tables 4.2.6.8 and 6.1.1.4'
N N 0.0061 0.0033 'International Tables Vol C Tables 4.2.6.8 and 6.1.1.4'
O O 0.0106 0.0060 'International Tables Vol C Tables 4.2.6.8 and 6.1.1.4'
Cl Cl 0.1484 0.1585 'International Tables Vol C Tables 4.2.6.8 and 6.1.1.4'

loop_
_geom_angle_atom_site_label_1
_geom_angle_atom_site_label_2
_geom_angle_atom_site_label_3
_geom_angle
C3 N1 C8 123.49(18)
C3 N1 N2 109.89(18)
C8 N1 N2 116.90(17)
C1 N2 N1 109.45(18)
C1 N2 C14 120.06(18)
N1 N2 C14 116.37(18)
O1 C1 N2 124.0(2)
O1 C1 C2 128.1(2)
N2 C1 C2 107.9(2)
C3 C2 C1 104.01(19)
C3 C2 C4 114.5(2)
C1 C2 C4 113.70(19)
O2 C3 N1 124.4(2)
O2 C3 C2 127.4(2)
N1 C3 C2 108.1(2)
C2 C4 C5 112.3(2)
C6 C5 C4 112.5(3)
C5 C6 C7 112.7(3)
C13 C8 C9 119.9(2)
C13 C8 N1 119.6(2)
C9 C8 N1 120.5(2)
C10 C9 C8 119.6(2)
C9 C10 C11 121.0(3)
C12 C11 C10 118.9(2)
C13 C12 C11 121.0(2)
C12 C13 C8 119.5(2)
C15 C14 C19 121.6(2)
C15 C14 N2 118.0(2)
C19 C14 N2 120.4(2)
C14 C15 C16 119.1(2)
C17 C16 C15 120.1(2)
C18 C17 C16 120.2(2)
C17 C18 C19 120.7(2)
C14 C19 C18 118.3(2)
Cl4 C20 Cl1 109.6(3)
Cl4 C20 Cl2 110.1(3)
Cl1 C20 Cl2 109.9(3)
Cl4 C20 Cl3 108.0(3)
Cl1 C20 Cl3 110.2(3)
Cl2 C20 Cl3 108.9(3)

loop_
_geom_bond_atom_site_label_1
_geom_bond_atom_site_label_2
_geom_bond_distance
O1 C1 1.208(3)
O2 C3 1.215(3)
N1 C3 1.389(3)
N1 C8 1.426(3)
N1 N2 1.430(2)
N2 C1 1.389(3)
N2 C14 1.439(3)
C1 C2 1.506(3)
C2 C3 1.498(3)
C2 C4 1.518(3)
C4 C5 1.537(4)
C5 C6 1.476(4)
C6 C7 1.519(5)
C8 C13 1.387(3)
C8 C9 1.388(3)
C9 C10 1.373(3)
C10 C11 1.385(4)
C11 C12 1.380(4)
C12 C13 1.379(3)
C14 C15 1.380(3)
C14 C19 1.383(3)
C15 C16 1.384(3)
C16 C17 1.378(4)
C17 C18 1.376(4)
C18 C19 1.388(3)
C20 Cl4 1.744(6)
C20 Cl1 1.744(6)
C20 Cl2 1.744(4)
C20 Cl3 1.751(6)
